data_2000480
loop_
_publ_author_name
'Khan, M. A.'
'Burrows, G. E.'
'Holt, E. M.'

_publ_section_title
;
 (5\a,6\a,7\a,11\b)-\D^13,14^-Sophocarpine monohydrate
;
_journal_issue 11
_journal_name_full 'Acta Crystallographica Section C'
_journal_page_first 2051
_journal_page_last 2053
_journal_paper_doi 10.1107/S0108270192003500
_journal_volume 48
_journal_year 1992
_chemical_formula_moiety 'C15 H22 N2 O1,H2 O1'
_chemical_formula_sum 'C15 H24 N2 O2'
_chemical_formula_weight 264.37
_symmetry_cell_setting orthorhombic
_symmetry_space_group_name_Hall 'P 2ac 2ab'
_symmetry_space_group_name_H-M 'P 21 21 21'
_cell_angle_alpha 90
_cell_angle_beta 90
_cell_angle_gamma 90
_cell_formula_units_Z 4
_cell_length_a 10.667(2)
_cell_length_b 16.552(5)
_cell_length_c 8.1160(10)
_cell_volume 1433.0(5)
_diffrn_radiation_type Mo
_diffrn_radiation_wavelength 0.71069
_exptl_absorpt_coefficient_mu 0.0761
_exptl_crystal_density_diffrn 1.225
_exptl_crystal_F_000 576
_cod_data_source_file cr0413.cif
_cod_data_source_block cr0413a
_cod_original_cell_volume 1433.0(6)
_cod_database_code 2000480
_cod_depositor_comments
;
 Adding the _atom_site_type_symbol data item.

 Antanas Vaitkus,
 2017-01-22
;

loop_
_atom_site_label
_atom_site_type_symbol
_atom_site_fract_x
_atom_site_fract_y
_atom_site_fract_z
_atom_site_U_iso_or_equiv
O1 O -.2914(5) .1254(3) 1.0848(7) .060
N1 N .1213(5) .1591(4) .6780(8) .049
N16 N -.1789(6) .1059(3) .8510(8) .040
C2 C .2387(7) .1681(6) .7681(12) .063
C3 C .2200(8) .1553(6) .9548(12) .063
C4 C .1620(8) .0708(6) .9857(11) .070
C5 C .0402(7) .0604(4) .8838(9) .048
C6 C .0662(6) .0793(5) .7007(9) .045
C7 C -.0571(7) .0677(4) .6051(9) .042
C8 C -.0316(8) .0869(5) .4207(10) .059
C9 C .0268(9) .1684(5) .4028(10) .066
C10 C .1475(8) .1740(6) .5047(11) .064
C11 C -.1693(7) .1188(4) .6713(9) .044
C12 C -.2889(8) .0910(5) .5872(12) .061
C13 C -.4024(8) .1206(6) .6736(12) .067
C14 C -.4013(8) .1344(5) .8332(12) .061
C15 C -.2847(8) .1210(4) .9317(10) .044
C17 C -.0619(7) .1143(5) .9502(9) .054
OW1 O .4998(6) .6808(4) .2327(8) .083
H5 H .0194 -.0097 .8974 ?
H6 H .1352 .0312 .6324 ?
H81 H .0380 .0347 .3798 ?
H7 H -.0861 -.0011 .6163 ?
H11 H -.1300 .1772 .6819 ?
H13 H -.5112 .1212 .5997 ?
H14 H -.4985 .1447 .9078 ?
H21 H .2750 .2393 .7580 ?
H22 H .3025 .1309 .7129 ?
H31 H .1624 .2045 .9968 ?
H32 H .3000 .1680 1.0322 ?
H41 H .1401 .0631 1.1195 ?
H42 H .2416 .0394 .9609 ?
H101 H .2162 .1406 .4489 ?
H102 H .1789 .2461 .4914 ?
H91 H -.0357 .2168 .4360 ?
H92 H .0552 .1817 .3087 ?
H82 H -.1215 .0583 .3436 ?
H121 H -.2976 .1208 .4598 ?
H122 H -.2592 .0243 .5991 ?
H171 H -.0319 .1827 .9533 ?
H172 H -.0271 .1042 1.0706 ?
HW1 H .5551 .6544 .2319 ?
HW2 H .4400 .6573 .3397 ?

loop_
_geom_angle_atom_site_label_1
_geom_angle_atom_site_label_2
_geom_angle_atom_site_label_3
_geom_angle
C2 N1 C6 112.0(6)
C2 N1 C10 107.6(6)
C6 N1 C10 110.7(6)
N1 C2 C3 111.6(6)
C2 C3 C4 109.5(7)
C3 C4 C5 110.4(7)
C4 C5 C6 109.9(6)
C4 C5 C17 110.4(6)
C6 C5 C17 110.8(6)
C5 C6 N1 112.2(6)
C5 C6 C7 107.8(6)
N1 C6 C7 113.1(6)
C6 C7 C8 108.1(6)
C6 C7 C11 114.5(6)
C8 C7 C11 110.8(6)
C7 C8 C9 110.5(6)
C8 C9 C10 110.6(7)
C9 C10 N1 110.5(7)
C7 C11 C12 109.0(6)
C7 C11 N16 108.3(6)
C12 C11 N16 110.0(6)
C11 C12 C13 111.9(8)
C12 C13 C14 121.1(8)
C13 C14 C15 120.5(8)
C14 C15 O1 118.4(7)
C14 C15 N16 118.2(7)
O1 C15 N16 123.4(8)
C15 N16 C11 121.2(6)
C15 N16 C17 115.3(6)
C11 N16 C17 117.4(6)
N16 C17 C5 110.8(6)

loop_
_geom_bond_atom_site_label_1
_geom_bond_atom_site_label_2
_geom_bond_distance
N1 C2 1.460(10)
N1 C6 1.460(10)
N1 C10 1.450(10)
C2 C3 1.540(10)
C3 C4 1.550(10)
C4 C5 1.550(10)
C5 C6 1.540(10)
C5 C17 1.510(10)
C6 C7 1.540(10)
C7 C8 1.550(10)
C7 C11 1.560(10)
C8 C9 1.490(10)
C9 C10 1.530(10)
C11 C12 1.520(10)
C11 N16 1.480(10)
C12 C13 1.480(10)
C13 C14 1.320(10)
C14 C15 1.490(10)
C15 O1 1.250(10)
C15 N16 1.330(10)
N16 C17 1.490(10)
